data_7050006
loop_
_publ_author_name
'Rostron, James P.'
'Ulrich, Gilles'
'Retailleau, Pascal'
'Harriman, Anthony'
'Ziessel, Raymond'

_publ_section_title
;
 Engineering of an electronically decoupled difluoroindacene-pyrene
 dyad possessing high affinity for DNA
;
_journal_issue 10
_journal_name_full 'New Journal of Chemistry'
_journal_page_first 1241
_journal_paper_doi 10.1039/b507585h
_journal_volume 29
_journal_year 2005
_chemical_formula_moiety 'C33 H31 B F2 N2, C1 H3 N1 O2'
_chemical_formula_sum 'C34 H34 B F2 N3 O2'
_chemical_formula_weight 565.45
_chemical_name_common
;
4,4-difluoro-8-(-1-pyrenyl)-1,3,5,7-tetramethyl-2,4-diethyl-4-
bora-3a,4a-diaza-s-indacene
;
_chemical_name_systematic
;
4,4-difluoro-8-(-1-pyrenyl)-1,3,5,7-tetramethyl-2,4-diethyl-4-bora-
3a,4a-diaza-s-indacene
;
_space_group_IT_number 2
_symmetry_cell_setting triclinic
_symmetry_space_group_name_Hall '-P 1'
_symmetry_space_group_name_H-M 'P -1'
_atom_sites_solution_hydrogens geom
_atom_sites_solution_primary direct
_atom_sites_solution_secondary difmap
_audit_creation_method SHELXL-97
_cell_angle_alpha 100.33
_cell_angle_beta 90.79(2)
_cell_angle_gamma 104.64
_cell_formula_units_Z 2
_cell_length_a 7.266(4)
_cell_length_b 12.168(3)
_cell_length_c 17.628(4)
_cell_measurement_reflns_used 2967
_cell_measurement_temperature 293(2)
_cell_measurement_theta_max 23.257
_cell_measurement_theta_min 0.998
_cell_volume 1480.6(10)
_computing_cell_refinement 'DENZO (Otwinowski & Minor, 1997) COLLECT (Hooft, 1998)'
_computing_data_collection 'DENZO (Otwinowski & Minor, 1997) COLLECT (Hooft, 1998)'
_computing_data_reduction 'HKL package (Otwinowski & Minor, 1997)'
_computing_molecular_graphics 'PLATON (Spek, 1980-2004)'
_computing_publication_material 'SHELXL-97 (Sheldrick, 1997)'
_computing_structure_refinement 'SHELXL-97 (Sheldrick, 1997)'
_computing_structure_solution 'SHELXS-97 (Sheldrick, 1990)'
_diffrn_ambient_temperature 293(2)
_diffrn_measured_fraction_theta_full 0.985
_diffrn_measured_fraction_theta_max 0.985
_diffrn_measurement_device_type 'Nonius kappa-CCD diffractometer'
_diffrn_measurement_method 'phi and omega scans'
_diffrn_radiation_monochromator graphite
_diffrn_radiation_source 'fine-focus sealed tube'
_diffrn_radiation_type MoK\a
_diffrn_radiation_wavelength 0.71073
_diffrn_reflns_av_R_equivalents 0.0271
_diffrn_reflns_av_sigmaI/netI 0.0534
_diffrn_reflns_limit_h_max 8
_diffrn_reflns_limit_h_min -8
_diffrn_reflns_limit_k_max 13
_diffrn_reflns_limit_k_min -13
_diffrn_reflns_limit_l_max 19
_diffrn_reflns_limit_l_min -19
_diffrn_reflns_number 6784
_diffrn_reflns_theta_full 23.24
_diffrn_reflns_theta_max 23.24
_diffrn_reflns_theta_min 2.35
_exptl_absorpt_coefficient_mu 0.087
_exptl_absorpt_correction_type none
_exptl_crystal_colour red
_exptl_crystal_density_diffrn 1.268
_exptl_crystal_density_method 'not measured'
_exptl_crystal_description plate
_exptl_crystal_F_000 596
_exptl_crystal_size_max 0.500
_exptl_crystal_size_mid 0.180
_exptl_crystal_size_min 0.025
_refine_diff_density_max 0.705
_refine_diff_density_min -0.475
_refine_diff_density_rms 0.050
_refine_ls_extinction_method none
_refine_ls_goodness_of_fit_ref 1.059
_refine_ls_hydrogen_treatment constr
_refine_ls_matrix_type full
_refine_ls_number_parameters 381
_refine_ls_number_reflns 4181
_refine_ls_number_restraints 3
_refine_ls_restrained_S_all 1.069
_refine_ls_R_factor_all 0.1091
_refine_ls_R_factor_gt 0.0740
_refine_ls_shift/su_max 0.030
_refine_ls_shift/su_mean 0.001
_refine_ls_structure_factor_coef Fsqd
_refine_ls_weighting_details 'calc w=1/[\s^2^(Fo^2^)+(0.1192P)^2^+1.0874P] where P=(Fo^2^+2Fc^2^)/3'
_refine_ls_weighting_scheme calc
_refine_ls_wR_factor_gt 0.2070
_refine_ls_wR_factor_ref 0.2367
_reflns_number_gt 2784
_reflns_number_total 4181
_reflns_threshold_expression >2sigma(I)
_cod_data_source_file b507585h.txt
_cod_data_source_block GU65
_cod_database_code 7050006

loop_
_symmetry_equiv_pos_as_xyz
'x, y, z'
'-x, -y, -z'

loop_
_atom_site_label
_atom_site_type_symbol
_atom_site_fract_x
_atom_site_fract_y
_atom_site_fract_z
_atom_site_U_iso_or_equiv
_atom_site_adp_type
_atom_site_occupancy
_atom_site_symmetry_multiplicity
_atom_site_calc_flag
_atom_site_refinement_flags
_atom_site_disorder_assembly
_atom_site_disorder_group
B B 0.0546(8) 0.0234(4) 0.3376(3) 0.0600(13) Uani 1 1 d . . .
F1 F -0.0791(4) -0.0826(2) 0.31429(15) 0.0828(8) Uani 1 1 d . . .
F2 F 0.1340(4) 0.0267(2) 0.41046(12) 0.0834(8) Uani 1 1 d . . .
N1A N -0.0403(5) 0.1234(3) 0.34004(17) 0.0546(8) Uani 1 1 d . . .
N1B N 0.2126(5) 0.0395(3) 0.28009(17) 0.0538(8) Uani 1 1 d . . .
C2A C -0.1139(6) 0.2853(3) 0.3148(2) 0.0595(10) Uani 1 1 d . . .
C2B C 0.4157(6) 0.1154(3) 0.1944(2) 0.0535(10) Uani 1 1 d . . .
C3A C -0.2361(6) 0.2404(4) 0.3681(2) 0.0659(11) Uani 1 1 d . . .
C3B C 0.4597(6) 0.0159(3) 0.2084(2) 0.0588(11) Uani 1 1 d . . .
C4A C -0.1876(6) 0.1412(4) 0.3824(2) 0.0611(11) Uani 1 1 d . . .
C4B C 0.3326(6) -0.0287(3) 0.2617(2) 0.0564(10) Uani 1 1 d . . .
C5A C 0.0091(6) 0.2116(3) 0.2970(2) 0.0527(10) Uani 1 1 d . . .
C5B C 0.2592(6) 0.1298(3) 0.2391(2) 0.0508(10) Uani 1 1 d . . .
C6A C -0.1206(7) 0.3908(4) 0.2830(3) 0.0772(13) Uani 1 1 d . . .
H6A H -0.0229 0.4560 0.3093 0.093 Uiso 1 1 calc R . .
H6B H -0.2430 0.4062 0.2905 0.093 Uiso 1 1 calc R . .
H6C H -0.1001 0.3778 0.2288 0.093 Uiso 1 1 calc R . .
C6B C 0.5211(6) 0.1907(4) 0.1420(3) 0.0695(12) Uani 1 1 d . . .
H6D H 0.6452 0.1777 0.1353 0.083 Uiso 1 1 calc R . .
H6E H 0.5338 0.2705 0.1643 0.083 Uiso 1 1 calc R . .
H6F H 0.4516 0.1723 0.0926 0.083 Uiso 1 1 calc R . .
C7A C -0.3865(7) 0.2915(5) 0.4071(3) 0.0889(15) Uani 1 1 d . . .
H7A H -0.4820 0.2308 0.4240 0.102 Uiso 1 1 calc R . .
H7B H -0.4488 0.3226 0.3702 0.102 Uiso 1 1 calc R . .
C8A C -0.3049(10) 0.3868(6) 0.4763(4) 0.135(3) Uani 1 1 d . . .
H8A H -0.2522 0.3550 0.5149 0.162 Uiso 1 1 calc R . .
H8B H -0.4042 0.4198 0.4973 0.162 Uiso 1 1 calc R . .
H8C H -0.2066 0.4456 0.4603 0.162 Uiso 1 1 calc R . .
C7B C 0.6097(6) -0.0376(4) 0.1717(3) 0.0733(13) Uani 1 1 d . . .
H7C H 0.6262 -0.0971 0.1991 0.084 Uiso 1 1 calc R . .
H7D H 0.7299 0.0211 0.1769 0.084 Uiso 1 1 calc R . .
C8B C 0.5616(7) -0.0903(4) 0.0872(3) 0.0810(14) Uani 1 1 d . . .
H8D H 0.4384 -0.1445 0.0812 0.097 Uiso 1 1 calc R . .
H8E H 0.6556 -0.1296 0.0682 0.097 Uiso 1 1 calc R . .
H8F H 0.5603 -0.0304 0.0586 0.097 Uiso 1 1 calc R . .
C9A C -0.2821(7) 0.0623(4) 0.4346(3) 0.0815(14) Uani 1 1 d . . .
H9A H -0.2018 0.0754 0.4808 0.098 Uiso 1 1 calc R . .
H9B H -0.3031 -0.0166 0.4086 0.098 Uiso 1 1 calc R . .
H9C H -0.4021 0.0777 0.4479 0.098 Uiso 1 1 calc R . .
C9B C 0.3231(7) -0.1345(4) 0.2947(3) 0.0774(13) Uani 1 1 d . . .
H9D H 0.2635 -0.1280 0.3430 0.093 Uiso 1 1 calc R . .
H9E H 0.4497 -0.1422 0.3031 0.093 Uiso 1 1 calc R . .
H9F H 0.2501 -0.2013 0.2594 0.093 Uiso 1 1 calc R . .
C10 C 0.1578(5) 0.2140(3) 0.2473(2) 0.0500(10) Uani 1 1 d . . .
C19 C 0.2091(5) 0.3099(3) 0.2027(2) 0.0488(9) Uani 1 1 d . . .
C20 C 0.3141(6) 0.4182(3) 0.2397(2) 0.0582(10) Uani 1 1 d . . .
H20 H 0.3524 0.4296 0.2917 0.067 Uiso 1 1 calc R . .
C21 C 0.3629(6) 0.5092(3) 0.2015(2) 0.0616(11) Uani 1 1 d . . .
H21 H 0.4328 0.5812 0.2280 0.071 Uiso 1 1 calc R . .
C22 C 0.3090(5) 0.4951(3) 0.1233(2) 0.0530(10) Uani 1 1 d . . .
C23 C 0.3566(6) 0.5874(4) 0.0811(3) 0.0672(12) Uani 1 1 d . . .
H23 H 0.4226 0.6607 0.1070 0.077 Uiso 1 1 calc R . .
C24 C 0.3099(6) 0.5723(4) 0.0065(3) 0.0716(13) Uani 1 1 d . . .
H24 H 0.3432 0.6351 -0.0185 0.082 Uiso 1 1 calc R . .
C25 C 0.2086(6) 0.4610(4) -0.0370(2) 0.0620(11) Uani 1 1 d . . .
C26 C 0.1663(7) 0.4395(5) -0.1162(3) 0.0788(14) Uani 1 1 d . . .
H26 H 0.1999 0.5000 -0.1431 0.091 Uiso 1 1 calc R . .
C27 C 0.0773(7) 0.3321(6) -0.1552(3) 0.0881(16) Uani 1 1 d . . .
H27 H 0.0550 0.3198 -0.2085 0.101 Uiso 1 1 calc R . .
C28 C 0.0187(6) 0.2401(5) -0.1171(2) 0.0742(13) Uani 1 1 d . . .
H28 H -0.0440 0.1673 -0.1448 0.085 Uiso 1 1 calc R . .
C29 C 0.0538(5) 0.2564(4) -0.0370(2) 0.0552(10) Uani 1 1 d . . .
C30 C -0.0018(5) 0.1652(3) 0.0051(2) 0.0549(10) Uani 1 1 d . . .
H30 H -0.0708 0.0926 -0.0208 0.063 Uiso 1 1 calc R . .
C31 C 0.0430(5) 0.1813(3) 0.0815(2) 0.0511(9) Uani 1 1 d . . .
H31 H 0.0031 0.1198 0.1073 0.059 Uiso 1 1 calc R . .
C32 C 0.1531(5) 0.3672(3) 0.0032(2) 0.0500(9) Uani 1 1 d . . .
C33 C 0.2039(5) 0.3850(3) 0.0839(2) 0.0462(9) Uani 1 1 d . . .
C34 C 0.1510(5) 0.2913(3) 0.1240(2) 0.0442(9) Uani 1 1 d . . .
C1' C 0.1562(10) 0.2414(6) 0.5441(4) 0.134(2) Uani 1 1 d . . .
H1'1 H 0.0280 0.2139 0.5583 0.200 Uiso 1 1 calc R . .
H1'2 H 0.2060 0.1767 0.5243 0.200 Uiso 1 1 calc R . .
H1'3 H 0.1568 0.2873 0.5051 0.200 Uiso 1 1 calc R . .
N1' N 0.2713(13) 0.3098(8) 0.6100(5) 0.166(3) Uiso 1 1 d D . .
O1A O 0.202(2) 0.3630(8) 0.6484(5) 0.427(12) Uani 1 1 d D . .
O1B O 0.4210(12) 0.2771(8) 0.6090(6) 0.291(5) Uani 1 1 d D . .

loop_
_atom_site_aniso_label
_atom_site_aniso_U_11
_atom_site_aniso_U_22
_atom_site_aniso_U_33
_atom_site_aniso_U_23
_atom_site_aniso_U_13
_atom_site_aniso_U_12
B 0.086(4) 0.050(3) 0.045(3) 0.016(2) 0.000(2) 0.017(3)
F1 0.101(2) 0.0560(15) 0.0881(19) 0.0215(13) 0.0164(15) 0.0090(14)
F2 0.127(2) 0.0954(19) 0.0465(14) 0.0284(13) 0.0048(13) 0.0520(17)
N1A 0.067(2) 0.057(2) 0.0430(18) 0.0163(15) 0.0066(16) 0.0170(16)
N1B 0.074(2) 0.0481(18) 0.0442(18) 0.0142(15) 0.0017(16) 0.0204(17)
C2A 0.072(3) 0.061(2) 0.052(2) 0.017(2) 0.007(2) 0.025(2)
C2B 0.059(2) 0.051(2) 0.052(2) 0.0119(18) -0.0008(19) 0.0150(19)
C3A 0.067(3) 0.075(3) 0.062(3) 0.017(2) 0.007(2) 0.028(2)
C3B 0.061(3) 0.059(3) 0.058(2) 0.010(2) -0.008(2) 0.019(2)
C4A 0.066(3) 0.069(3) 0.048(2) 0.017(2) 0.005(2) 0.014(2)
C4B 0.070(3) 0.051(2) 0.050(2) 0.0086(19) -0.008(2) 0.021(2)
C5A 0.068(3) 0.053(2) 0.041(2) 0.0143(18) 0.0028(19) 0.018(2)
C5B 0.066(3) 0.046(2) 0.043(2) 0.0143(17) 0.0010(19) 0.0168(19)
C6A 0.092(3) 0.073(3) 0.083(3) 0.028(3) 0.016(3) 0.042(3)
C6B 0.065(3) 0.067(3) 0.081(3) 0.024(2) 0.014(2) 0.018(2)
C7A 0.087(4) 0.107(4) 0.090(4) 0.036(3) 0.028(3) 0.043(3)
C8A 0.132(6) 0.139(6) 0.137(6) -0.011(5) 0.044(5) 0.064(5)
C7B 0.067(3) 0.075(3) 0.089(3) 0.023(3) 0.004(2) 0.033(2)
C8B 0.089(3) 0.076(3) 0.090(4) 0.015(3) 0.021(3) 0.042(3)
C9A 0.086(3) 0.093(3) 0.071(3) 0.034(3) 0.020(3) 0.019(3)
C9B 0.101(4) 0.064(3) 0.078(3) 0.024(2) -0.006(3) 0.033(3)
C10 0.067(3) 0.044(2) 0.039(2) 0.0099(17) -0.0023(18) 0.0115(19)
C19 0.060(2) 0.044(2) 0.046(2) 0.0124(17) 0.0053(18) 0.0173(18)
C20 0.075(3) 0.049(2) 0.050(2) 0.0084(19) -0.004(2) 0.016(2)
C21 0.068(3) 0.041(2) 0.072(3) 0.009(2) -0.004(2) 0.010(2)
C22 0.052(2) 0.043(2) 0.066(3) 0.0196(19) 0.0049(19) 0.0113(18)
C23 0.068(3) 0.050(2) 0.088(3) 0.028(2) 0.007(2) 0.012(2)
C24 0.067(3) 0.068(3) 0.092(4) 0.048(3) 0.015(2) 0.017(2)
C25 0.052(2) 0.082(3) 0.067(3) 0.042(2) 0.014(2) 0.026(2)
C26 0.066(3) 0.113(4) 0.072(3) 0.055(3) 0.009(2) 0.025(3)
C27 0.081(3) 0.139(5) 0.055(3) 0.045(3) 0.002(3) 0.028(3)
C28 0.067(3) 0.101(4) 0.056(3) 0.015(3) 0.000(2) 0.025(3)
C29 0.047(2) 0.074(3) 0.051(2) 0.017(2) 0.0069(18) 0.023(2)
C30 0.054(2) 0.054(2) 0.055(2) 0.0082(19) 0.0008(18) 0.0138(19)
C31 0.054(2) 0.046(2) 0.057(2) 0.0169(18) 0.0092(18) 0.0129(18)
C32 0.044(2) 0.063(3) 0.054(2) 0.023(2) 0.0105(17) 0.0226(19)
C33 0.044(2) 0.049(2) 0.053(2) 0.0186(18) 0.0079(17) 0.0180(17)
C34 0.045(2) 0.044(2) 0.048(2) 0.0145(17) 0.0079(16) 0.0153(17)
C1' 0.141(6) 0.121(5) 0.116(5) 0.023(4) -0.034(4) -0.006(4)
O1A 0.95(4) 0.219(9) 0.208(8) 0.004(7) 0.120(14) 0.347(16)
O1B 0.200(8) 0.346(12) 0.310(11) 0.178(10) -0.038(8) -0.038(8)

loop_
_atom_type_symbol
_atom_type_description
_atom_type_scat_dispersion_real
_atom_type_scat_dispersion_imag
_atom_type_scat_source
C C 0.0033 0.0016 'International Tables Vol C Tables 4.2.6.8 and 6.1.1.4'
N N 0.0061 0.0033 'International Tables Vol C Tables 4.2.6.8 and 6.1.1.4'
H H 0.0000 0.0000 'International Tables Vol C Tables 4.2.6.8 and 6.1.1.4'
B B 0.0013 0.0007 'International Tables Vol C Tables 4.2.6.8 and 6.1.1.4'
F F 0.0171 0.0103 'International Tables Vol C Tables 4.2.6.8 and 6.1.1.4'
O O 0.0106 0.0060 'International Tables Vol C Tables 4.2.6.8 and 6.1.1.4'

loop_
_geom_angle_atom_site_label_1
_geom_angle_atom_site_label_2
_geom_angle_atom_site_label_3
_geom_angle
_geom_angle_site_symmetry_1
_geom_angle_site_symmetry_3
_geom_angle_publ_flag
F2 B F1 108.7(3) . . ?
F2 B N1A 110.0(3) . . ?
F1 B N1A 110.4(4) . . ?
F2 B N1B 109.7(4) . . ?
F1 B N1B 110.6(3) . . ?
N1A B N1B 107.4(3) . . ?
C4A N1A C5A 107.7(3) . . ?
C4A N1A B 126.7(3) . . ?
C5A N1A B 125.5(3) . . ?
C4B N1B C5B 108.1(3) . . ?
C4B N1B B 126.6(3) . . ?
C5B N1B B 125.3(3) . . ?
C3A C2A C5A 106.8(3) . . ?
C3A C2A C6A 124.5(4) . . ?
C5A C2A C6A 128.7(4) . . ?
C3B C2B C5B 107.1(3) . . ?
C3B C2B C6B 124.3(4) . . ?
C5B C2B C6B 128.6(3) . . ?
C2A C3A C4A 107.5(4) . . ?
C2A C3A C7A 126.7(4) . . ?
C4A C3A C7A 125.7(4) . . ?
C2B C3B C4B 107.4(4) . . ?
C2B C3B C7B 126.8(4) . . ?
C4B C3B C7B 125.8(4) . . ?
N1A C4A C3A 109.9(3) . . ?
N1A C4A C9A 123.1(4) . . ?
C3A C4A C9A 127.0(4) . . ?
N1B C4B C3B 109.6(3) . . ?
N1B C4B C9B 122.7(4) . . ?
C3B C4B C9B 127.6(4) . . ?
C10 C5A N1A 119.9(3) . . ?
C10 C5A C2A 132.0(3) . . ?
N1A C5A C2A 108.1(3) . . ?
C10 C5B N1B 120.4(3) . . ?
C10 C5B C2B 131.8(3) . . ?
N1B C5B C2B 107.8(3) . . ?
C3A C7A C8A 112.4(4) . . ?
C3B C7B C8B 113.1(3) . . ?
C5B C10 C5A 121.5(3) . . ?
C5B C10 C19 119.7(3) . . ?
C5A C10 C19 118.8(3) . . ?
C20 C19 C34 119.9(3) . . ?
C20 C19 C10 119.4(3) . . ?
C34 C19 C10 120.8(3) . . ?
C21 C20 C19 121.5(4) . . ?
C20 C21 C22 120.8(4) . . ?
C21 C22 C33 118.7(3) . . ?
C21 C22 C23 122.8(4) . . ?
C33 C22 C23 118.5(4) . . ?
C24 C23 C22 122.3(4) . . ?
C23 C24 C25 121.5(4) . . ?
C26 C25 C32 118.3(4) . . ?
C26 C25 C24 123.5(4) . . ?
C32 C25 C24 118.1(4) . . ?
C27 C26 C25 121.4(4) . . ?
C26 C27 C28 121.2(4) . . ?
C27 C28 C29 120.2(5) . . ?
C28 C29 C32 118.6(4) . . ?
C28 C29 C30 122.7(4) . . ?
C32 C29 C30 118.7(3) . . ?
C31 C30 C29 121.7(4) . . ?
C30 C31 C34 121.4(3) . . ?
C29 C32 C25 120.1(4) . . ?
C29 C32 C33 120.1(3) . . ?
C25 C32 C33 119.7(4) . . ?
C22 C33 C34 120.3(3) . . ?
C22 C33 C32 119.9(3) . . ?
C34 C33 C32 119.8(3) . . ?
C19 C34 C33 118.7(3) . . ?
C19 C34 C31 123.1(3) . . ?
C33 C34 C31 118.2(3) . . ?
O1A N1' O1B 138.7(13) . . ?
O1A N1' C1' 114.9(11) . . ?
O1B N1' C1' 105.7(9) . . ?

loop_
_geom_bond_atom_site_label_1
_geom_bond_atom_site_label_2
_geom_bond_distance
_geom_bond_site_symmetry_2
_geom_bond_publ_flag
B F2 1.391(5) . ?
B F1 1.393(5) . ?
B N1A 1.538(6) . ?
B N1B 1.540(6) . ?
N1A C4A 1.353(5) . ?
N1A C5A 1.400(4) . ?
N1B C4B 1.354(5) . ?
N1B C5B 1.397(4) . ?
C2A C3A 1.390(6) . ?
C2A C5A 1.419(5) . ?
C2A C6A 1.502(6) . ?
C2B C3B 1.389(5) . ?
C2B C5B 1.422(5) . ?
C2B C6B 1.500(5) . ?
C3A C4A 1.402(6) . ?
C3A C7A 1.504(6) . ?
C3B C4B 1.408(6) . ?
C3B C7B 1.503(6) . ?
C4A C9A 1.497(6) . ?
C4B C9B 1.492(5) . ?
C5A C10 1.399(5) . ?
C5B C10 1.394(5) . ?
C7A C8A 1.519(8) . ?
C7B C8B 1.510(6) . ?
C10 C19 1.496(5) . ?
C19 C20 1.384(5) . ?
C19 C34 1.406(5) . ?
C20 C21 1.371(5) . ?
C21 C22 1.397(5) . ?
C22 C33 1.412(5) . ?
C22 C23 1.430(5) . ?
C23 C24 1.322(6) . ?
C24 C25 1.439(6) . ?
C25 C26 1.389(6) . ?
C25 C32 1.426(5) . ?
C26 C27 1.355(7) . ?
C27 C28 1.386(7) . ?
C28 C29 1.401(6) . ?
C29 C32 1.411(5) . ?
C29 C30 1.422(5) . ?
C30 C31 1.350(5) . ?
C31 C34 1.435(5) . ?
C32 C33 1.429(5) . ?
C33 C34 1.422(5) . ?
C1' N1' 1.420(9) . ?
N1' O1A 1.069(9) . ?
N1' O1B 1.248(5) . ?
